data_1519478
loop_
_publ_author_name
'Cazin, C. S. J.'
'Bedford, R. B.'
'Hursthouse, Michael B.'
'Gelbrich, Thomas'
'Horton, Peter N.'
'Light, Mark E.'
'Coles, Simon J.'

_publ_section_title
;
 (Morpholine-N)-trifluoroacetato-O)-(2-((dimethylamino)methyl)phenyl-C,N)-
 palladium
;
_journal_name_full 'Crystal Structure Report Archive'
_journal_page_first 41
_journal_year 2002
_chemical_formula_sum 'C15 H20 F3 N2 O3 Pd'
_chemical_formula_weight 439.73
_space_group_IT_number 14
_symmetry_cell_setting monoclinic
_symmetry_space_group_name_Hall '-P 2ybc'
_symmetry_space_group_name_H-M 'P 1 21/c 1'
_atom_sites_solution_hydrogens geom
_atom_sites_solution_primary direct
_atom_sites_solution_secondary difmap
_cell_angle_alpha 90.00
_cell_angle_beta 101.41
_cell_angle_gamma 90.00
_cell_formula_units_Z 8
_cell_length_a 9.3727(9)
_cell_length_b 19.1440(15)
_cell_length_c 20.2492(19)
_cell_measurement_reflns_used 37006
_cell_measurement_temperature 120(2)
_cell_measurement_theta_max 22.99
_cell_measurement_theta_min 2.91
_cell_volume 3561.5(6)
_computing_cell_refinement 'DENZO & COLLECT'
_computing_data_collection 'DENZO (Otwinowski & Minor, 1997) & COLLECT (Hooft, 1998)'
_computing_data_reduction 'DENZO & COLLECT'
_computing_structure_refinement 'SHELXL-97 (Sheldrick, 1997)'
_computing_structure_solution 'SHELXS-97 (Sheldrick, 1990)'
_diffrn_ambient_temperature 120(2)
_diffrn_detector_area_resol_mean 9.091
_diffrn_measured_fraction_theta_full 0.466
_diffrn_measured_fraction_theta_max 0.466
_diffrn_measurement_device_type 'Bruker-Nonius KappaCCD'
_diffrn_measurement_method '\F & \w scans'
_diffrn_radiation_monochromator graphite
_diffrn_radiation_source 'Bruker-Nonius FR591 rotating anode'
_diffrn_radiation_type MoK\a
_diffrn_radiation_wavelength 0.71073
_diffrn_reflns_av_R_equivalents 0.0537
_diffrn_reflns_av_sigmaI/netI 0.0509
_diffrn_reflns_limit_h_max 9
_diffrn_reflns_limit_h_min -9
_diffrn_reflns_limit_k_max 17
_diffrn_reflns_limit_k_min -17
_diffrn_reflns_limit_l_max 18
_diffrn_reflns_limit_l_min -18
_diffrn_reflns_number 9643
_diffrn_reflns_theta_full 23.03
_diffrn_reflns_theta_max 23.03
_diffrn_reflns_theta_min 2.96
_exptl_absorpt_coefficient_mu 1.086
_exptl_absorpt_correction_T_max 1.0000
_exptl_absorpt_correction_T_min 0.7225
_exptl_absorpt_correction_type multi-scan
_exptl_absorpt_process_details 'SORTAV Blessing (1997)'
_exptl_crystal_colour colourless
_exptl_crystal_density_diffrn 1.640
_exptl_crystal_density_method 'not measured'
_exptl_crystal_description needle
_exptl_crystal_F_000 1768
_exptl_crystal_size_max 0.32
_exptl_crystal_size_mid 0.01
_exptl_crystal_size_min 0.005
_refine_diff_density_max 0.546
_refine_diff_density_min -0.643
_refine_diff_density_rms 0.090
_refine_ls_extinction_coef 0.00023(8)
_refine_ls_extinction_expression Fc^*^=kFc[1+0.001xFc^2^\l^3^/sin(2\q)]^-1/4^
_refine_ls_extinction_method SHELXL
_refine_ls_goodness_of_fit_ref 1.283
_refine_ls_hydrogen_treatment mixed
_refine_ls_matrix_type full
_refine_ls_number_parameters 438
_refine_ls_number_reflns 2323
_refine_ls_number_restraints 240
_refine_ls_restrained_S_all 1.210
_refine_ls_R_factor_all 0.0682
_refine_ls_R_factor_gt 0.0535
_refine_ls_shift/su_max 0.007
_refine_ls_shift/su_mean 0.001
_refine_ls_structure_factor_coef Fsqd
_refine_ls_weighting_details 'calc w=1/[\s^2^(Fo^2^)+(0.0000P)^2^+44.8438P] where P=(Fo^2^+2Fc^2^)/3'
_refine_ls_weighting_scheme calc
_refine_ls_wR_factor_gt 0.1097
_refine_ls_wR_factor_ref 0.1147
_reflns_number_gt 1940
_reflns_number_total 2323
_reflns_threshold_expression >2sigma(I)
_cod_data_source_file eCrystal-41.cif
_cod_data_source_block 02src222
_cod_depositor_comments
;
Citation :
Cazin, C. S. J. and Bedford, R. B. and Hursthouse, Michael B. and 
Gelbrich, Thomas and Horton, Peter N. and Light, Mark E. and 
Coles, Simon J. (2002) 
University of Southampton, Crystal Structure Report Archive. 
(doi:10.5258/ecrystals/41)

More at:
http://ecrystals.chem.soton.ac.uk/41/

The following automatic conversions were performed:

'_symmetry_cell_setting' value 'Monoclinic' changed to 'monoclinic'
according to the built-in table from CIF Core dictionary named
'cif_core.dic' version 2.4.1 from 2010-06-29.

Automatic conversion script
Id: cif_fix_values 3271 2015-04-21 07:52:19Z andrius 
;
_cod_original_sg_symbol_H-M P2(1)/c
_cod_database_code 1519478

loop_
_symmetry_equiv_pos_as_xyz
'x, y, z'
'-x, y+1/2, -z+1/2'
'-x, -y, -z'
'x, -y-1/2, z-1/2'

loop_
_atom_site_label
_atom_site_type_symbol
_atom_site_fract_x
_atom_site_fract_y
_atom_site_fract_z
_atom_site_U_iso_or_equiv
_atom_site_adp_type
_atom_site_occupancy
_atom_site_symmetry_multiplicity
_atom_site_calc_flag
_atom_site_refinement_flags
_atom_site_disorder_assembly
_atom_site_disorder_group
C1 C 0.1819(13) 0.2589(6) 0.3314(6) 0.013(3) Uani 1 1 d U . .
H1A H 0.2748 0.2333 0.3350 0.016 Uiso 1 1 calc R . .
H1B H 0.1042 0.2242 0.3328 0.016 Uiso 1 1 calc R . .
C2 C 0.1928(13) 0.3076(7) 0.3905(6) 0.017(4) Uani 1 1 d U . .
H2A H 0.2187 0.2808 0.4330 0.020 Uiso 1 1 calc R . .
H2B H 0.2708 0.3423 0.3895 0.020 Uiso 1 1 calc R . .
C3 C 0.0246(13) 0.3841(7) 0.3265(6) 0.019(4) Uani 1 1 d U . .
H3A H 0.1030 0.4187 0.3266 0.023 Uiso 1 1 calc R . .
H3B H -0.0679 0.4098 0.3241 0.023 Uiso 1 1 calc R . .
C4 C 0.0127(13) 0.3370(7) 0.2651(6) 0.017(3) Uani 1 1 d U . .
H4A H -0.0693 0.3041 0.2638 0.021 Uiso 1 1 calc R . .
H4B H -0.0086 0.3659 0.2238 0.021 Uiso 1 1 calc R . .
C5 C 0.0173(15) 0.1189(7) 0.2578(6) 0.023(4) Uani 1 1 d U . .
C6 C 0.0256(17) 0.0481(9) 0.2916(8) 0.033(4) Uani 1 1 d U . .
C7 C 0.2337(13) 0.1586(7) 0.0738(7) 0.028(4) Uani 1 1 d U . .
H7A H 0.2173 0.1349 0.0301 0.042 Uiso 1 1 calc R . .
H7B H 0.2900 0.1280 0.1082 0.042 Uiso 1 1 calc R . .
H7C H 0.2877 0.2020 0.0712 0.042 Uiso 1 1 calc R . .
C8 C 0.0133(15) 0.1063(7) 0.0944(7) 0.035(4) Uani 1 1 d U . .
H8A H -0.0745 0.1137 0.1130 0.053 Uiso 1 1 calc R . .
H8B H 0.0780 0.0735 0.1231 0.053 Uiso 1 1 calc R . .
H8C H -0.0140 0.0872 0.0488 0.053 Uiso 1 1 calc R . .
C9 C 0.0052(14) 0.2215(6) 0.0403(7) 0.023(4) Uani 1 1 d U . .
H9A H 0.0134 0.2051 -0.0051 0.028 Uiso 1 1 calc R . .
H9B H -0.0987 0.2199 0.0436 0.028 Uiso 1 1 calc R . .
C10 C 0.0577(13) 0.2923(7) 0.0498(6) 0.016(3) Uani 1 1 d U . .
C11 C 0.0510(13) 0.3421(7) -0.0007(7) 0.022(4) Uani 1 1 d U . .
H11 H 0.0151 0.3293 -0.0463 0.026 Uiso 1 1 calc R . .
C12 C 0.0949(13) 0.4082(7) 0.0142(7) 0.023(4) Uani 1 1 d U . .
H12 H 0.0869 0.4417 -0.0210 0.028 Uiso 1 1 calc R . .
C13 C 0.1524(13) 0.4288(7) 0.0809(6) 0.021(4) Uani 1 1 d U . .
H13 H 0.1816 0.4758 0.0908 0.026 Uiso 1 1 calc R . .
C14 C 0.1658(13) 0.3795(7) 0.1318(7) 0.020(4) Uani 1 1 d U . .
H14 H 0.2083 0.3921 0.1768 0.024 Uiso 1 1 calc R . .
C15 C 0.1172(12) 0.3113(6) 0.1172(6) 0.009(3) Uani 1 1 d U . .
C16 C -0.3107(13) 0.2565(6) -0.1680(6) 0.015(3) Uani 1 1 d U . .
H16A H -0.2132 0.2347 -0.1618 0.018 Uiso 1 1 calc R . .
H16B H -0.3789 0.2217 -0.1555 0.018 Uiso 1 1 calc R . .
C17 C -0.3040(13) 0.3194(7) -0.1229(7) 0.023(4) Uani 1 1 d U . .
H17A H -0.2693 0.3049 -0.0755 0.028 Uiso 1 1 calc R . .
H17B H -0.2332 0.3533 -0.1346 0.028 Uiso 1 1 calc R . .
C18 C -0.4911(15) 0.3743(7) -0.1985(6) 0.031(4) Uani 1 1 d U . .
H18A H -0.4211 0.4089 -0.2098 0.037 Uiso 1 1 calc R . .
H18B H -0.5873 0.3974 -0.2039 0.037 Uiso 1 1 calc R . .
C19 C -0.5020(13) 0.3138(6) -0.2464(6) 0.019(4) Uani 1 1 d U . .
H19A H -0.5767 0.2807 -0.2371 0.023 Uiso 1 1 calc R . .
H19B H -0.5330 0.3309 -0.2932 0.023 Uiso 1 1 calc R . .
C20 C -0.4528(14) 0.0987(6) -0.2069(6) 0.015(3) Uani 1 1 d U . .
C21 C -0.4208(17) 0.0331(9) -0.1613(8) 0.032(4) Uani 1 1 d U . .
C22 C -0.2485(13) 0.1095(7) -0.4039(6) 0.022(4) Uani 1 1 d U . .
H22A H -0.2566 0.0765 -0.4415 0.033 Uiso 1 1 calc R . .
H22B H -0.1809 0.0909 -0.3647 0.033 Uiso 1 1 calc R . .
H22C H -0.2120 0.1544 -0.4169 0.033 Uiso 1 1 calc R . .
C23 C -0.4499(14) 0.0514(6) -0.3709(7) 0.026(4) Uani 1 1 d U . .
H23A H -0.5447 0.0572 -0.3582 0.039 Uiso 1 1 calc R . .
H23B H -0.3813 0.0301 -0.3335 0.039 Uiso 1 1 calc R . .
H23C H -0.4605 0.0212 -0.4107 0.039 Uiso 1 1 calc R . .
C24 C -0.4919(13) 0.1517(6) -0.4452(6) 0.017(3) Uani 1 1 d U . .
H24A H -0.4798 0.1277 -0.4870 0.021 Uiso 1 1 calc R . .
H24B H -0.5946 0.1465 -0.4405 0.021 Uiso 1 1 calc R . .
C25 C -0.4563(13) 0.2264(7) -0.4491(7) 0.018(4) Uani 1 1 d U . .
C26 C -0.4762(13) 0.2640(7) -0.5086(7) 0.022(4) Uani 1 1 d U . .
H26 H -0.5124 0.2414 -0.5503 0.026 Uiso 1 1 calc R . .
C27 C -0.4440(13) 0.3335(7) -0.5073(7) 0.020(4) Uani 1 1 d U . .
H27 H -0.4597 0.3587 -0.5485 0.023 Uiso 1 1 calc R . .
C28 C -0.3889(13) 0.3686(7) -0.4478(6) 0.022(4) Uani 1 1 d U . .
H28 H -0.3686 0.4172 -0.4475 0.027 Uiso 1 1 calc R . .
C29 C -0.3646(12) 0.3294(6) -0.3883(6) 0.015(3) Uani 1 1 d U . .
H29 H -0.3243 0.3519 -0.3470 0.018 Uiso 1 1 calc R . .
C30 C -0.3972(13) 0.2595(6) -0.3877(6) 0.013(3) Uani 1 1 d U . .
N1 N 0.1493(10) 0.2966(5) 0.2662(5) 0.010(3) Uani 1 1 d U . .
N2 N 0.0907(10) 0.1750(5) 0.0920(5) 0.016(3) Uani 1 1 d U . .
N3 N -0.3600(10) 0.2769(5) -0.2397(5) 0.018(3) Uani 1 1 d U . .
N4 N -0.3947(10) 0.1198(5) -0.3865(5) 0.013(3) Uani 1 1 d U . .
O1 O 0.0560(8) 0.3435(4) 0.3884(4) 0.022(2) Uani 1 1 d U . .
O2 O 0.1315(8) 0.1359(4) 0.2398(4) 0.017(2) Uani 1 1 d U . .
O3 O -0.0977(9) 0.1530(5) 0.2530(4) 0.032(2) Uani 1 1 d U . .
O4 O -0.4445(9) 0.3527(4) -0.1294(4) 0.025(2) Uani 1 1 d U . .
O5 O -0.3501(8) 0.1149(4) -0.2337(4) 0.019(2) Uani 1 1 d U . .
O6 O -0.5738(9) 0.1245(5) -0.2101(4) 0.030(3) Uani 1 1 d U . .
F1 F 0.0683(15) 0.0544(5) 0.3556(4) 0.106(5) Uani 1 1 d . . .
F2 F -0.1076(11) 0.0198(5) 0.2826(6) 0.089(4) Uani 1 1 d . . .
F3 F 0.1061(8) 0.0027(4) 0.2686(4) 0.043(2) Uani 1 1 d . . .
F4 F -0.5256(11) 0.0148(5) -0.1320(6) 0.093(4) Uani 1 1 d . . .
F5 F -0.3096(10) 0.0453(5) -0.1097(4) 0.065(3) Uani 1 1 d . . .
F6 F -0.3778(11) -0.0212(4) -0.1910(4) 0.062(3) Uani 1 1 d . . .
Pd1 Pd 0.12324(11) 0.23137(5) 0.18116(5) 0.0160(4) Uani 1 1 d . . .
Pd2 Pd -0.37605(11) 0.19441(5) -0.30966(5) 0.0172(4) Uani 1 1 d . . .

loop_
_atom_site_aniso_label
_atom_site_aniso_U_11
_atom_site_aniso_U_22
_atom_site_aniso_U_33
_atom_site_aniso_U_23
_atom_site_aniso_U_13
_atom_site_aniso_U_12
C1 0.013(3) 0.013(3) 0.013(3) 0.0000(10) 0.0025(12) 0.0001(10)
C2 0.017(4) 0.017(4) 0.017(4) 0.0000(10) 0.0032(12) 0.0002(10)
C3 0.019(4) 0.019(4) 0.019(4) 0.0000(10) 0.0037(12) -0.0001(10)
C4 0.017(4) 0.017(4) 0.017(4) 0.0000(10) 0.0034(12) 0.0001(10)
C5 0.023(4) 0.023(4) 0.023(4) 0.0000(10) 0.0043(12) -0.0001(10)
C6 0.033(4) 0.033(4) 0.033(4) 0.0001(10) 0.0066(13) 0.0001(10)
C7 0.028(4) 0.028(4) 0.028(4) -0.0002(10) 0.0056(13) -0.0001(10)
C8 0.035(4) 0.036(4) 0.035(4) 0.0000(10) 0.0072(13) 0.0001(10)
C9 0.023(4) 0.024(4) 0.023(4) -0.0001(10) 0.0047(12) -0.0001(10)
C10 0.015(4) 0.016(4) 0.016(4) -0.0001(10) 0.0036(12) 0.0002(10)
C11 0.022(4) 0.022(4) 0.022(4) -0.0001(10) 0.0043(12) 0.0000(10)
C12 0.023(4) 0.023(4) 0.023(4) 0.0001(10) 0.0046(13) 0.0003(10)
C13 0.021(4) 0.021(4) 0.021(4) -0.0001(10) 0.0042(13) 0.0001(10)
C14 0.020(4) 0.020(4) 0.020(4) 0.0001(10) 0.0041(12) 0.0001(10)
C15 0.009(3) 0.009(3) 0.009(3) -0.0001(10) 0.0021(12) 0.0000(10)
C16 0.015(3) 0.015(4) 0.015(4) 0.0000(10) 0.0027(12) -0.0001(10)
C17 0.023(4) 0.023(4) 0.023(4) -0.0001(10) 0.0046(13) -0.0001(10)
C18 0.031(4) 0.031(4) 0.031(4) 0.0000(10) 0.0061(13) 0.0001(10)
C19 0.019(4) 0.019(4) 0.019(4) 0.0000(10) 0.0039(12) 0.0001(10)
C20 0.015(4) 0.015(4) 0.015(4) 0.0000(10) 0.0027(12) -0.0001(10)
C21 0.032(4) 0.032(4) 0.033(4) 0.0000(10) 0.0063(13) 0.0000(10)
C22 0.022(4) 0.022(4) 0.022(4) 0.0000(10) 0.0044(12) 0.0001(10)
C23 0.026(4) 0.026(4) 0.026(4) -0.0001(10) 0.0052(13) 0.0001(10)
C24 0.017(4) 0.018(4) 0.017(4) 0.0000(10) 0.0034(12) 0.0000(10)
C25 0.017(4) 0.018(4) 0.018(4) -0.0002(10) 0.0037(12) 0.0000(10)
C26 0.022(4) 0.022(4) 0.022(4) -0.0002(10) 0.0044(12) 0.0000(10)
C27 0.020(4) 0.020(4) 0.019(4) 0.0004(10) 0.0040(12) 0.0001(10)
C28 0.022(4) 0.022(4) 0.023(4) 0.0001(10) 0.0045(13) -0.0001(10)
C29 0.015(4) 0.015(4) 0.015(4) -0.0002(10) 0.0030(12) 0.0000(10)
C30 0.013(3) 0.013(4) 0.013(4) 0.0001(10) 0.0027(12) 0.0000(10)
N1 0.010(3) 0.010(3) 0.010(3) -0.0003(10) 0.0018(11) 0.0002(10)
N2 0.016(3) 0.017(3) 0.016(3) -0.0003(10) 0.0035(11) 0.0001(10)
N3 0.018(3) 0.018(3) 0.017(3) -0.0001(10) 0.0034(11) 0.0006(10)
N4 0.013(3) 0.013(3) 0.013(3) 0.0002(10) 0.0025(11) 0.0000(10)
O1 0.022(3) 0.023(3) 0.022(3) 0.0002(10) 0.0046(11) 0.0003(10)
O2 0.017(2) 0.017(2) 0.017(2) 0.0006(10) 0.0037(11) -0.0003(10)
O3 0.031(3) 0.032(3) 0.032(3) -0.0002(10) 0.0065(11) 0.0002(10)
O4 0.024(3) 0.025(3) 0.025(3) 0.0000(10) 0.0050(11) 0.0003(10)
O5 0.019(2) 0.019(2) 0.019(2) 0.0003(10) 0.0043(11) -0.0002(10)
O6 0.029(3) 0.030(3) 0.030(3) 0.0003(10) 0.0063(11) 0.0003(10)
F1 0.256(15) 0.043(7) 0.016(6) 0.018(6) 0.023(7) 0.032(8)
F2 0.078(8) 0.040(6) 0.167(11) 0.015(7) 0.070(8) -0.007(6)
F3 0.051(6) 0.036(5) 0.044(6) -0.002(5) 0.015(5) 0.012(5)
F4 0.074(8) 0.085(8) 0.137(10) 0.067(8) 0.065(7) 0.019(6)
F5 0.102(8) 0.049(6) 0.037(6) 0.019(6) -0.006(6) 0.006(6)
F6 0.124(8) 0.013(5) 0.053(6) 0.002(5) 0.028(6) 0.019(5)
Pd1 0.0137(6) 0.0233(8) 0.0117(7) -0.0032(7) 0.0040(5) -0.0004(6)
Pd2 0.0142(7) 0.0234(8) 0.0142(7) 0.0022(7) 0.0034(5) 0.0005(5)

loop_
_atom_type_symbol
_atom_type_description
_atom_type_scat_dispersion_real
_atom_type_scat_dispersion_imag
_atom_type_scat_source
C C 0.0033 0.0016 'International Tables Vol C Tables 4.2.6.8 and 6.1.1.4'
H H 0.0000 0.0000 'International Tables Vol C Tables 4.2.6.8 and 6.1.1.4'
N N 0.0061 0.0033 'International Tables Vol C Tables 4.2.6.8 and 6.1.1.4'
O O 0.0106 0.0060 'International Tables Vol C Tables 4.2.6.8 and 6.1.1.4'
F F 0.0171 0.0103 'International Tables Vol C Tables 4.2.6.8 and 6.1.1.4'
Pd Pd -0.9988 1.0072 'International Tables Vol C Tables 4.2.6.8 and 6.1.1.4'

loop_
_geom_angle_atom_site_label_1
_geom_angle_atom_site_label_2
_geom_angle_atom_site_label_3
_geom_angle
_geom_angle_site_symmetry_1
_geom_angle_site_symmetry_3
N1 C1 C2 112.1(9) . .
N1 C1 H1A 109.2 . .
C2 C1 H1A 109.2 . .
N1 C1 H1B 109.2 . .
C2 C1 H1B 109.2 . .
H1A C1 H1B 107.9 . .
O1 C2 C1 110.5(9) . .
O1 C2 H2A 109.6 . .
C1 C2 H2A 109.6 . .
O1 C2 H2B 109.5 . .
C1 C2 H2B 109.5 . .
H2A C2 H2B 108.1 . .
O1 C3 C4 111.0(9) . .
O1 C3 H3A 109.4 . .
C4 C3 H3A 109.4 . .
O1 C3 H3B 109.4 . .
C4 C3 H3B 109.4 . .
H3A C3 H3B 108.0 . .
N1 C4 C3 111.8(9) . .
N1 C4 H4A 109.3 . .
C3 C4 H4A 109.3 . .
N1 C4 H4B 109.3 . .
C3 C4 H4B 109.3 . .
H4A C4 H4B 107.9 . .
O2 C5 O3 128.5(13) . .
O2 C5 C6 113.4(12) . .
O3 C5 C6 118.1(12) . .
F1 C6 F3 109.8(14) . .
F1 C6 F2 105.8(14) . .
F3 C6 F2 105.9(13) . .
F1 C6 C5 110.5(14) . .
F3 C6 C5 114.8(13) . .
F2 C6 C5 109.6(12) . .
N2 C7 H7A 109.5 . .
N2 C7 H7B 109.5 . .
H7A C7 H7B 109.5 . .
N2 C7 H7C 109.5 . .
H7A C7 H7C 109.5 . .
H7B C7 H7C 109.5 . .
N2 C8 H8A 109.5 . .
N2 C8 H8B 109.5 . .
H8A C8 H8B 109.5 . .
N2 C8 H8C 109.5 . .
H8A C8 H8C 109.5 . .
H8B C8 H8C 109.5 . .
C10 C9 N2 110.4(10) . .
C10 C9 H9A 109.6 . .
N2 C9 H9A 109.6 . .
C10 C9 H9B 109.6 . .
N2 C9 H9B 109.6 . .
H9A C9 H9B 108.1 . .
C11 C10 C15 119.0(11) . .
C11 C10 C9 125.6(12) . .
C15 C10 C9 115.4(12) . .
C12 C11 C10 120.8(13) . .
C12 C11 H11 119.6 . .
C10 C11 H11 119.6 . .
C11 C12 C13 121.4(14) . .
C11 C12 H12 119.3 . .
C13 C12 H12 119.3 . .
C14 C13 C12 119.0(12) . .
C14 C13 H13 120.5 . .
C12 C13 H13 120.5 . .
C13 C14 C15 120.1(12) . .
C13 C14 H14 119.9 . .
C15 C14 H14 119.9 . .
C14 C15 C10 119.6(12) . .
C14 C15 Pd1 127.8(9) . .
C10 C15 Pd1 112.5(9) . .
N3 C16 C17 110.4(10) . .
N3 C16 H16A 109.6 . .
C17 C16 H16A 109.6 . .
N3 C16 H16B 109.6 . .
C17 C16 H16B 109.6 . .
H16A C16 H16B 108.1 . .
O4 C17 C16 111.7(10) . .
O4 C17 H17A 109.3 . .
C16 C17 H17A 109.3 . .
O4 C17 H17B 109.3 . .
C16 C17 H17B 109.3 . .
H17A C17 H17B 107.9 . .
O4 C18 C19 112.0(11) . .
O4 C18 H18A 109.2 . .
C19 C18 H18A 109.2 . .
O4 C18 H18B 109.2 . .
C19 C18 H18B 109.2 . .
H18A C18 H18B 107.9 . .
N3 C19 C18 111.3(10) . .
N3 C19 H19A 109.4 . .
C18 C19 H19A 109.4 . .
N3 C19 H19B 109.4 . .
C18 C19 H19B 109.4 . .
H19A C19 H19B 108.0 . .
O6 C20 O5 132.0(12) . .
O6 C20 C21 115.1(11) . .
O5 C20 C21 112.9(11) . .
F4 C21 F6 109.2(13) . .
F4 C21 F5 103.5(13) . .
F6 C21 F5 103.6(13) . .
F4 C21 C20 114.7(13) . .
F6 C21 C20 114.3(12) . .
F5 C21 C20 110.5(12) . .
N4 C22 H22A 109.5 . .
N4 C22 H22B 109.5 . .
H22A C22 H22B 109.5 . .
N4 C22 H22C 109.5 . .
H22A C22 H22C 109.5 . .
H22B C22 H22C 109.5 . .
N4 C23 H23A 109.5 . .
N4 C23 H23B 109.5 . .
H23A C23 H23B 109.5 . .
N4 C23 H23C 109.5 . .
H23A C23 H23C 109.5 . .
H23B C23 H23C 109.5 . .
C25 C24 N4 109.5(10) . .
C25 C24 H24A 109.8 . .
N4 C24 H24A 109.8 . .
C25 C24 H24B 109.8 . .
N4 C24 H24B 109.8 . .
H24A C24 H24B 108.2 . .
C26 C25 C30 119.7(11) . .
C26 C25 C24 124.0(12) . .
C30 C25 C24 116.3(12) . .
C27 C26 C25 120.0(13) . .
C27 C26 H26 120.0 . .
C25 C26 H26 120.0 . .
C26 C27 C28 122.1(13) . .
C26 C27 H27 118.9 . .
C28 C27 H27 118.9 . .
C27 C28 C29 117.3(12) . .
C27 C28 H28 121.4 . .
C29 C28 H28 121.4 . .
C30 C29 C28 122.0(12) . .
C30 C29 H29 119.0 . .
C28 C29 H29 119.0 . .
C29 C30 C25 118.8(11) . .
C29 C30 Pd2 129.0(10) . .
C25 C30 Pd2 112.3(9) . .
C1 N1 C4 106.8(9) . .
C1 N1 Pd1 114.2(7) . .
C4 N1 Pd1 109.7(7) . .
C9 N2 C7 109.8(9) . .
C9 N2 C8 110.5(9) . .
C7 N2 C8 106.6(10) . .
C9 N2 Pd1 105.5(7) . .
C7 N2 Pd1 109.9(7) . .
C8 N2 Pd1 114.5(8) . .
C16 N3 C19 108.2(9) . .
C16 N3 Pd2 115.3(7) . .
C19 N3 Pd2 110.6(7) . .
C23 N4 C24 110.8(9) . .
C23 N4 C22 108.3(9) . .
C24 N4 C22 108.3(9) . .
C23 N4 Pd2 115.5(7) . .
C24 N4 Pd2 105.2(7) . .
C22 N4 Pd2 108.6(7) . .
C2 O1 C3 107.8(8) . .
C5 O2 Pd1 116.2(8) . .
C18 O4 C17 108.1(9) . .
C20 O5 Pd2 120.4(8) . .
C15 Pd1 N2 81.6(4) . .
C15 Pd1 N1 93.4(4) . .
N2 Pd1 N1 174.8(4) . .
C15 Pd1 O2 172.7(4) . .
N2 Pd1 O2 91.2(3) . .
N1 Pd1 O2 93.8(3) . .
C30 Pd2 N4 81.7(4) . .
C30 Pd2 N3 92.7(4) . .
N4 Pd2 N3 174.5(4) . .
C30 Pd2 O5 173.3(4) . .
N4 Pd2 O5 91.7(3) . .
N3 Pd2 O5 93.8(3) . .

loop_
_geom_bond_atom_site_label_1
_geom_bond_atom_site_label_2
_geom_bond_distance
_geom_bond_site_symmetry_2
C1 N1 1.484(13) .
C1 C2 1.504(15) .
C1 H1A 0.9900 .
C1 H1B 0.9900 .
C2 O1 1.449(13) .
C2 H2A 0.9900 .
C2 H2B 0.9900 .
C3 O1 1.454(13) .
C3 C4 1.520(15) .
C3 H3A 0.9900 .
C3 H3B 0.9900 .
C4 N1 1.493(14) .
C4 H4A 0.9900 .
C4 H4B 0.9900 .
C5 O2 1.241(13) .
C5 O3 1.247(14) .
C5 C6 1.514(19) .
C6 F1 1.284(17) .
C6 F3 1.296(16) .
C6 F2 1.339(16) .
C7 N2 1.492(14) .
C7 H7A 0.9800 .
C7 H7B 0.9800 .
C7 H7C 0.9800 .
C8 N2 1.507(15) .
C8 H8A 0.9800 .
C8 H8B 0.9800 .
C8 H8C 0.9800 .
C9 C10 1.441(16) .
C9 N2 1.484(14) .
C9 H9A 0.9900 .
C9 H9B 0.9900 .
C10 C11 1.390(15) .
C10 C15 1.417(16) .
C11 C12 1.347(16) .
C11 H11 0.9500 .
C12 C13 1.408(17) .
C12 H12 0.9500 .
C13 C14 1.386(15) .
C13 H13 0.9500 .
C14 C15 1.394(16) .
C14 H14 0.9500 .
C15 Pd1 1.998(12) .
C16 N3 1.487(14) .
C16 C17 1.504(16) .
C16 H16A 0.9900 .
C16 H16B 0.9900 .
C17 O4 1.446(13) .
C17 H17A 0.9900 .
C17 H17B 0.9900 .
C18 O4 1.441(14) .
C18 C19 1.502(16) .
C18 H18A 0.9900 .
C18 H18B 0.9900 .
C19 N3 1.489(14) .
C19 H19A 0.9900 .
C19 H19B 0.9900 .
C20 O6 1.226(13) .
C20 O5 1.234(13) .
C20 C21 1.553(18) .
C21 F4 1.292(15) .
C21 F6 1.304(16) .
C21 F5 1.343(16) .
C22 N4 1.493(14) .
C22 H22A 0.9800 .
C22 H22B 0.9800 .
C22 H22C 0.9800 .
C23 N4 1.464(14) .
C23 H23A 0.9800 .
C23 H23B 0.9800 .
C23 H23C 0.9800 .
C24 C25 1.474(16) .
C24 N4 1.478(14) .
C24 H24A 0.9900 .
C24 H24B 0.9900 .
C25 C26 1.384(15) .
C25 C30 1.407(15) .
C26 C27 1.364(17) .
C26 H26 0.9500 .
C27 C28 1.386(16) .
C27 H27 0.9500 .
C28 C29 1.400(15) .
C28 H28 0.9500 .
C29 C30 1.373(16) .
C29 H29 0.9500 .
C30 Pd2 1.992(12) .
N1 Pd1 2.101(9) .
N2 Pd1 2.073(10) .
N3 Pd2 2.106(10) .
N4 Pd2 2.095(9) .
O2 Pd1 2.173(8) .
O5 Pd2 2.144(8) .
